data_4333433
loop_
_publ_author_name
'Stagni, Stefano'
'Orselli, Enrico'
'Palazzi, Antonio'
'De Cola, Luisa'
'Zacchini, Stefano'
'Femoni, Cristina'
'Marcaccio, Massimo'
'Paolucci, Francesco'
'Zanarini, Simone'

_publ_section_title
;
 Polypyridyl ruthenium(II) complexes with tetrazolate-based chelating
 ligands. Synthesis, reactivity, and electrochemical and photophysical
 properties.
;
_journal_issue 22
_journal_name_full 'Inorganic chemistry'
_journal_page_first 9126
_journal_page_last 9138
_journal_paper_doi 10.1021/ic7011556
_journal_volume 46
_journal_year 2007
_chemical_formula_sum 'C29 H26 F12 N10 P2 Ru'
_chemical_formula_weight 905.61
_chemical_name_systematic
; 
 ? 
;
_space_group_IT_number 2
_symmetry_cell_setting triclinic
_symmetry_space_group_name_Hall '-P 1'
_symmetry_space_group_name_H-M 'P -1'
_atom_sites_solution_hydrogens geom
_atom_sites_solution_primary direct
_atom_sites_solution_secondary difmap
_audit_creation_method SHELXL-97
_cell_angle_alpha 81.4510(10)
_cell_angle_beta 71.4870(10)
_cell_angle_gamma 89.5220(10)
_cell_formula_units_Z 2
_cell_length_a 9.7010(8)
_cell_length_b 13.6667(11)
_cell_length_c 14.0902(11)
_cell_measurement_reflns_used 6448
_cell_measurement_temperature 298(2)
_cell_measurement_theta_max 28.481
_cell_measurement_theta_min 2.259
_cell_volume 1750.2(2)
_computing_structure_refinement 'SHELXL-97 (Sheldrick, 1997)'
_computing_structure_solution 'SHELXS-97 (Sheldrick, 1990)'
_diffrn_ambient_temperature 273(2)
_diffrn_measured_fraction_theta_full 0.997
_diffrn_measured_fraction_theta_max 0.997
_diffrn_measurement_device_type 'CCD Area Detector'
_diffrn_measurement_method 'phi and omega scans'
_diffrn_radiation_monochromator graphite
_diffrn_radiation_source 'fine-focus sealed tube'
_diffrn_radiation_type MoK\a
_diffrn_radiation_wavelength 0.71073
_diffrn_reflns_av_R_equivalents 0.0196
_diffrn_reflns_av_sigmaI/netI 0.0232
_diffrn_reflns_limit_h_max 11
_diffrn_reflns_limit_h_min -11
_diffrn_reflns_limit_k_max 16
_diffrn_reflns_limit_k_min -16
_diffrn_reflns_limit_l_max 16
_diffrn_reflns_limit_l_min -16
_diffrn_reflns_number 16659
_diffrn_reflns_theta_full 25.00
_diffrn_reflns_theta_max 25.00
_diffrn_reflns_theta_min 1.51
_exptl_absorpt_coefficient_mu 0.643
_exptl_absorpt_correction_T_max 0.9098
_exptl_absorpt_correction_T_min 0.8559
_exptl_absorpt_correction_type empirical
_exptl_crystal_colour Yellow-orange
_exptl_crystal_density_diffrn 1.718
_exptl_crystal_density_method 'not measured'
_exptl_crystal_description Prismatic
_exptl_crystal_F_000 904
_exptl_crystal_size_max 0.25
_exptl_crystal_size_mid 0.20
_exptl_crystal_size_min 0.15
_refine_diff_density_max 1.030
_refine_diff_density_min -0.534
_refine_diff_density_rms 0.079
_refine_ls_extinction_method none
_refine_ls_goodness_of_fit_ref 1.064
_refine_ls_hydrogen_treatment constr
_refine_ls_matrix_type full
_refine_ls_number_parameters 516
_refine_ls_number_reflns 6137
_refine_ls_number_restraints 54
_refine_ls_restrained_S_all 1.064
_refine_ls_R_factor_all 0.0492
_refine_ls_R_factor_gt 0.0426
_refine_ls_shift/su_max 0.001
_refine_ls_shift/su_mean 0.000
_refine_ls_structure_factor_coef Fsqd
_refine_ls_weighting_details 'calc w=1/[\s^2^(Fo^2^)+(0.0709P)^2^+2.3221P] where P=(Fo^2^+2Fc^2^)/3'
_refine_ls_weighting_scheme calc
_refine_ls_wR_factor_gt 0.1158
_refine_ls_wR_factor_ref 0.1234
_reflns_number_gt 5404
_reflns_number_total 6137
_reflns_threshold_expression >2sigma(I)
_cod_data_source_file ic7011556sup2.cif
_cod_data_source_block p-1
_cod_depositor_comments
;
The following automatic conversions were performed:

'_symmetry_cell_setting' value 'Triclinic' changed to 'triclinic'
according to /home/saulius/struct/CIF-dictionaries/cif_core.dic
dictionary named 'cif_core.dic' version 2.4.2 from 2011-04-26.

Automatic conversion script
Id: cif_fix_values 1891 2012-01-12 08:04:46Z andrius 

 Adding full bibliography for 4333432--4333433.cif.
;
_cod_original_sg_symbol_H-M P-1
_cod_database_code 4333433

loop_
_symmetry_equiv_pos_as_xyz
'x, y, z'
'-x, -y, -z'

loop_
_atom_site_label
_atom_site_type_symbol
_atom_site_fract_x
_atom_site_fract_y
_atom_site_fract_z
_atom_site_U_iso_or_equiv
_atom_site_adp_type
_atom_site_occupancy
_atom_site_symmetry_multiplicity
_atom_site_calc_flag
_atom_site_refinement_flags
_atom_site_disorder_assembly
_atom_site_disorder_group
Ru1 Ru 0.91462(3) 0.723417(19) 0.70644(2) 0.03431(12) Uani 1 1 d . A 1
N1 N 0.7198(3) 0.7920(2) 0.7242(3) 0.0410(7) Uani 1 1 d . A 1
N2 N 0.7963(3) 0.6629(2) 0.8525(2) 0.0425(7) Uani 1 1 d . A 1
N3 N 0.8581(3) 0.6009(2) 0.6572(2) 0.0375(7) Uani 1 1 d . A 1
N4 N 1.0904(3) 0.6365(2) 0.7031(2) 0.0371(7) Uani 1 1 d . A 1
N5 N 0.9980(3) 0.8510(2) 0.7399(2) 0.0393(7) Uani 1 1 d . A 1
N6 N 1.0239(3) 0.7974(2) 0.5650(2) 0.0373(7) Uani 1 1 d . A 1
N7 N 1.0508(4) 0.7826(2) 0.4706(3) 0.0449(7) Uani 1 1 d . A 1
N8 N 1.1310(4) 0.8613(3) 0.4154(3) 0.0487(8) Uani 1 1 d . A 1
N9 N 1.1583(4) 0.9271(2) 0.4691(3) 0.0487(8) Uani 1 1 d . A 1
C1 C 0.6897(5) 0.8620(3) 0.6570(4) 0.0530(10) Uani 1 1 d . A 1
H1 H 0.7616 0.8818 0.5952 0.064 Uiso 1 1 calc R A 1
C2 C 0.5576(6) 0.9058(4) 0.6751(5) 0.0678(13) Uani 1 1 d . A 1
H2 H 0.5409 0.9549 0.6272 0.081 Uiso 1 1 calc R A 1
C3 C 0.4520(6) 0.8755(5) 0.7648(5) 0.0797(16) Uani 1 1 d . A 1
H3 H 0.3613 0.9033 0.7786 0.096 Uiso 1 1 calc R A 1
C4 C 0.4792(5) 0.8042(4) 0.8346(4) 0.0697(14) Uani 1 1 d . A 1
H4 H 0.4070 0.7829 0.8959 0.084 Uiso 1 1 calc R A 1
C5 C 0.6144(4) 0.7638(3) 0.8137(3) 0.0494(10) Uani 1 1 d . A 1
C6 C 0.6567(4) 0.6898(3) 0.8850(3) 0.0505(10) Uani 1 1 d . A 1
C7 C 0.5632(6) 0.6490(5) 0.9796(4) 0.0769(15) Uani 1 1 d . A 1
H7 H 0.4674 0.6681 1.0014 0.092 Uiso 1 1 calc R A 1
C8 C 0.6136(7) 0.5806(5) 1.0402(4) 0.0834(17) Uani 1 1 d . A 1
H8 H 0.5517 0.5522 1.1033 0.100 Uiso 1 1 calc R A 1
C9 C 0.7545(6) 0.5538(4) 1.0082(4) 0.0716(14) Uani 1 1 d . A 1
H9 H 0.7900 0.5078 1.0493 0.086 Uiso 1 1 calc R A 1
C10 C 0.8432(5) 0.5960(3) 0.9142(3) 0.0557(11) Uani 1 1 d . A 1
H10 H 0.9393 0.5775 0.8923 0.067 Uiso 1 1 calc R A 1
C11 C 0.7422(4) 0.5916(3) 0.6259(3) 0.0470(9) Uani 1 1 d . A 1
H11 H 0.6814 0.6445 0.6257 0.056 Uiso 1 1 calc R A 1
C12 C 0.7105(5) 0.5077(3) 0.5944(4) 0.0553(11) Uani 1 1 d . A 1
H12 H 0.6300 0.5040 0.5725 0.066 Uiso 1 1 calc R A 1
C13 C 0.7982(5) 0.4285(3) 0.5951(4) 0.0583(11) Uani 1 1 d . A 1
H13 H 0.7770 0.3700 0.5752 0.070 Uiso 1 1 calc R A 1
C14 C 0.9181(5) 0.4373(3) 0.6256(4) 0.0536(10) Uani 1 1 d . A 1
H14 H 0.9789 0.3844 0.6266 0.064 Uiso 1 1 calc R A 1
C15 C 0.9483(4) 0.5245(3) 0.6550(3) 0.0391(8) Uani 1 1 d . A 1
C16 C 1.0785(4) 0.5443(3) 0.6816(3) 0.0387(8) Uani 1 1 d . A 1
C17 C 1.1841(4) 0.4766(3) 0.6840(3) 0.0492(10) Uani 1 1 d . A 1
H17 H 1.1747 0.4136 0.6687 0.059 Uiso 1 1 calc R A 1
C18 C 1.3031(5) 0.5024(3) 0.7089(4) 0.0561(11) Uani 1 1 d . A 1
H18 H 1.3743 0.4570 0.7116 0.067 Uiso 1 1 calc R A 1
C19 C 1.3154(5) 0.5960(4) 0.7299(4) 0.0570(11) Uani 1 1 d . A 1
H19 H 1.3955 0.6151 0.7465 0.068 Uiso 1 1 calc R A 1
C20 C 1.2085(4) 0.6610(3) 0.7260(3) 0.0476(9) Uani 1 1 d . A 1
H20 H 1.2181 0.7246 0.7398 0.057 Uiso 1 1 calc R A 1
C21 C 0.9804(5) 0.8745(3) 0.8316(3) 0.0509(10) Uani 1 1 d . A 1
H21 H 0.9289 0.8303 0.8886 0.061 Uiso 1 1 calc R A 1
C22 C 1.0362(6) 0.9622(4) 0.8447(4) 0.0617(12) Uani 1 1 d . A 1
H22 H 1.0201 0.9766 0.9097 0.074 Uiso 1 1 calc R A 1
C23 C 1.1147(5) 1.0279(3) 0.7631(4) 0.0592(11) Uani 1 1 d . A 1
H23 H 1.1524 1.0871 0.7717 0.071 Uiso 1 1 calc R A 1
C24 C 1.1371(5) 1.0045(3) 0.6674(4) 0.0524(10) Uani 1 1 d . A 1
H24 H 1.1915 1.0472 0.6102 0.063 Uiso 1 1 calc R A 1
C25 C 1.0773(4) 0.9169(3) 0.6585(3) 0.0407(8) Uani 1 1 d . A 1
C26 C 1.0892(4) 0.8845(3) 0.5628(3) 0.0391(8) Uani 1 1 d . A 1
C27 C 1.1955(6) 0.8707(4) 0.3059(3) 0.0692(13) Uani 1 1 d . A 1
H27A H 1.2948 0.8517 0.2893 0.104 Uiso 1 1 calc R A 1
H27B H 1.1922 0.9382 0.2760 0.104 Uiso 1 1 calc R A 1
H27C H 1.1420 0.8285 0.2801 0.104 Uiso 1 1 calc R A 1
P1 P 0.53625(15) 0.76100(10) 0.42879(12) 0.0678(4) Uani 1 1 d . B 1
F1 F 0.5299(5) 0.6456(3) 0.4586(4) 0.1277(16) Uani 1 1 d . B 1
F2 F 0.5212(14) 0.7390(8) 0.3318(5) 0.291(6) Uani 1 1 d . B 1
F3 F 0.5458(6) 0.8718(3) 0.3949(8) 0.237(4) Uani 1 1 d . B 1
F4 F 0.5427(11) 0.7637(6) 0.5330(7) 0.252(5) Uani 1 1 d . B 1
F5 F 0.3695(5) 0.7608(4) 0.4674(5) 0.153(2) Uani 1 1 d . B 1
F6 F 0.7000(5) 0.7576(4) 0.3902(9) 0.264(5) Uani 1 1 d . B 1
P2 P 0.08061(15) 0.72759(11) 0.07768(10) 0.0660(3) Uani 1 1 d . C 1
F21 F 0.0166(4) 0.7394(3) 0.1930(3) 0.1000(11) Uani 1 1 d . C 1
F22 F 0.0099(7) 0.6219(3) 0.1032(4) 0.149(2) Uani 1 1 d . C 1
F23 F 0.1426(5) 0.7152(4) -0.0375(3) 0.1305(16) Uani 1 1 d . C 1
F24 F 0.1481(10) 0.8310(4) 0.0497(5) 0.224(4) Uani 1 1 d . C 1
F25 F -0.0596(6) 0.7691(6) 0.0606(4) 0.179(3) Uani 1 1 d . C 1
F26 F 0.2200(5) 0.6886(7) 0.0930(5) 0.208(4) Uani 1 1 d . C 1
N100 N 0.488(4) -0.053(4) 1.068(3) 0.196(11) Uani 0.314(11) 1 d PDU D -1
C101 C 0.476(6) 0.018(5) 0.999(5) 0.166(7) Uani 0.314(11) 1 d PDU D -1
C102 C 0.373(6) 0.070(4) 0.948(4) 0.172(9) Uani 0.314(11) 1 d PDU D -1
H10A H 0.3953 0.0542 0.8804 0.257 Uiso 0.314(11) 1 calc PR D -1
H10B H 0.3833 0.1400 0.9448 0.257 Uiso 0.314(11) 1 calc PR D -1
H10C H 0.2741 0.0479 0.9861 0.257 Uiso 0.314(11) 1 calc PR D -1
N200 N 0.3331(15) 0.0457(12) 1.0851(13) 0.171(5) Uani 0.686(11) 1 d PDU D -2
C201 C 0.362(2) 0.0786(17) 0.9966(15) 0.155(5) Uani 0.686(11) 1 d PDU D -2
C202 C 0.401(2) 0.1259(15) 0.8953(11) 0.160(6) Uani 0.686(11) 1 d PDU D -2
H20A H 0.4859 0.0971 0.8552 0.239 Uiso 0.686(11) 1 calc PR D -2
H20B H 0.4203 0.1952 0.8922 0.239 Uiso 0.686(11) 1 calc PR D -2
H20C H 0.3218 0.1175 0.8694 0.239 Uiso 0.686(11) 1 calc PR D -2

loop_
_atom_site_aniso_label
_atom_site_aniso_U_11
_atom_site_aniso_U_22
_atom_site_aniso_U_33
_atom_site_aniso_U_23
_atom_site_aniso_U_13
_atom_site_aniso_U_12
Ru1 0.03409(18) 0.02829(17) 0.04082(19) -0.00540(12) -0.01231(12) 0.00183(11)
N1 0.0391(17) 0.0329(16) 0.0537(19) -0.0097(14) -0.0174(15) 0.0031(13)
N2 0.0429(18) 0.0385(17) 0.0448(18) -0.0054(14) -0.0127(14) -0.0033(13)
N3 0.0364(16) 0.0303(15) 0.0449(17) -0.0052(13) -0.0121(13) 0.0012(12)
N4 0.0357(16) 0.0355(16) 0.0392(16) -0.0038(13) -0.0115(13) 0.0020(12)
N5 0.0400(16) 0.0350(16) 0.0436(17) -0.0084(13) -0.0134(14) 0.0029(13)
N6 0.0371(16) 0.0340(15) 0.0400(17) -0.0056(13) -0.0114(13) 0.0042(12)
N7 0.0467(18) 0.0425(18) 0.0478(19) -0.0092(15) -0.0176(15) 0.0081(14)
N8 0.052(2) 0.049(2) 0.0428(18) -0.0041(15) -0.0131(15) 0.0072(16)
N9 0.051(2) 0.0427(18) 0.0476(19) -0.0010(15) -0.0121(16) 0.0014(15)
C1 0.056(3) 0.040(2) 0.066(3) -0.0073(19) -0.024(2) 0.0117(18)
C2 0.068(3) 0.054(3) 0.092(4) -0.014(3) -0.039(3) 0.019(2)
C3 0.051(3) 0.089(4) 0.106(5) -0.032(4) -0.029(3) 0.027(3)
C4 0.043(3) 0.081(4) 0.080(3) -0.017(3) -0.011(2) 0.012(2)
C5 0.040(2) 0.048(2) 0.060(3) -0.0131(19) -0.0136(19) 0.0011(17)
C6 0.041(2) 0.052(2) 0.054(2) -0.0078(19) -0.0086(18) -0.0039(18)
C7 0.054(3) 0.093(4) 0.065(3) 0.002(3) 0.001(2) -0.005(3)
C8 0.081(4) 0.091(4) 0.054(3) 0.016(3) -0.001(3) -0.015(3)
C9 0.078(4) 0.071(3) 0.057(3) 0.010(2) -0.019(3) -0.006(3)
C10 0.059(3) 0.053(2) 0.051(2) 0.002(2) -0.016(2) 0.001(2)
C11 0.041(2) 0.042(2) 0.062(3) -0.0100(18) -0.0217(19) 0.0034(16)
C12 0.049(2) 0.050(2) 0.073(3) -0.013(2) -0.027(2) -0.0021(19)
C13 0.058(3) 0.043(2) 0.080(3) -0.020(2) -0.025(2) -0.003(2)
C14 0.055(2) 0.037(2) 0.073(3) -0.016(2) -0.022(2) 0.0053(18)
C15 0.0380(19) 0.0330(18) 0.045(2) -0.0036(15) -0.0121(16) 0.0014(15)
C16 0.0372(19) 0.0356(19) 0.0397(19) -0.0021(15) -0.0090(15) 0.0032(15)
C17 0.045(2) 0.042(2) 0.059(2) -0.0077(18) -0.0152(19) 0.0100(17)
C18 0.046(2) 0.057(3) 0.063(3) -0.005(2) -0.017(2) 0.016(2)
C19 0.042(2) 0.065(3) 0.068(3) -0.006(2) -0.025(2) 0.003(2)
C20 0.038(2) 0.046(2) 0.059(2) -0.0087(18) -0.0164(18) -0.0016(17)
C21 0.059(3) 0.048(2) 0.048(2) -0.0134(18) -0.0164(19) 0.0014(19)
C22 0.072(3) 0.063(3) 0.060(3) -0.028(2) -0.027(2) 0.005(2)
C23 0.063(3) 0.044(2) 0.079(3) -0.020(2) -0.029(2) -0.002(2)
C24 0.056(2) 0.037(2) 0.065(3) -0.0067(19) -0.021(2) -0.0035(18)
C25 0.0386(19) 0.0330(18) 0.051(2) -0.0060(16) -0.0147(17) 0.0026(15)
C26 0.0371(19) 0.0315(18) 0.047(2) -0.0020(15) -0.0136(16) 0.0031(15)
C27 0.075(3) 0.081(3) 0.044(2) -0.006(2) -0.011(2) 0.010(3)
P1 0.0572(7) 0.0543(7) 0.0964(10) -0.0076(7) -0.0327(7) 0.0038(6)
F1 0.125(3) 0.072(2) 0.186(5) -0.011(3) -0.053(3) 0.008(2)
F2 0.480(17) 0.297(11) 0.103(5) -0.024(6) -0.108(7) 0.036(11)
F3 0.118(4) 0.051(2) 0.497(13) 0.044(4) -0.073(6) 0.001(2)
F4 0.352(12) 0.274(9) 0.266(9) -0.165(8) -0.235(9) 0.100(8)
F5 0.074(3) 0.113(3) 0.270(7) -0.021(4) -0.059(3) 0.025(2)
F6 0.064(3) 0.128(4) 0.498(14) 0.063(6) 0.002(5) 0.005(3)
P2 0.0631(8) 0.0694(8) 0.0585(7) -0.0116(6) -0.0090(6) -0.0040(6)
F21 0.110(3) 0.121(3) 0.070(2) -0.031(2) -0.0221(19) 0.007(2)
F22 0.190(5) 0.105(3) 0.116(3) -0.018(3) 0.004(3) -0.052(3)
F23 0.143(4) 0.156(4) 0.068(2) -0.034(2) 0.010(2) -0.014(3)
F24 0.321(10) 0.123(4) 0.167(5) -0.030(4) 0.012(6) -0.110(6)
F25 0.139(4) 0.293(8) 0.101(3) -0.013(4) -0.042(3) 0.103(5)
F26 0.094(4) 0.389(11) 0.158(5) -0.070(6) -0.053(3) 0.090(5)
N100 0.131(17) 0.27(2) 0.17(2) -0.068(19) -0.012(17) -0.006(18)
C101 0.122(10) 0.212(14) 0.151(12) -0.058(13) -0.011(12) 0.014(10)
C102 0.141(13) 0.209(16) 0.149(16) -0.061(15) -0.009(15) 0.017(13)
N200 0.123(9) 0.207(12) 0.180(11) -0.070(11) -0.024(9) 0.005(8)
C201 0.119(8) 0.201(12) 0.135(10) -0.067(11) -0.011(10) 0.019(8)
C202 0.160(11) 0.201(15) 0.118(10) -0.048(10) -0.034(10) 0.035(11)

loop_
_atom_type_symbol
_atom_type_description
_atom_type_scat_dispersion_real
_atom_type_scat_dispersion_imag
_atom_type_scat_source
C C 0.0033 0.0016 'International Tables Vol C Tables 4.2.6.8 and 6.1.1.4'
H H 0.0000 0.0000 'International Tables Vol C Tables 4.2.6.8 and 6.1.1.4'
N N 0.0061 0.0033 'International Tables Vol C Tables 4.2.6.8 and 6.1.1.4'
F F 0.0171 0.0103 'International Tables Vol C Tables 4.2.6.8 and 6.1.1.4'
P P 0.1023 0.0942 'International Tables Vol C Tables 4.2.6.8 and 6.1.1.4'
Ru Ru -1.2594 0.8363 'International Tables Vol C Tables 4.2.6.8 and 6.1.1.4'

loop_
_geom_angle_atom_site_label_1
_geom_angle_atom_site_label_2
_geom_angle_atom_site_label_3
_geom_angle
N3 Ru1 N6 95.57(12)
N3 Ru1 N2 88.99(12)
N6 Ru1 N2 174.05(12)
N3 Ru1 N4 78.60(12)
N6 Ru1 N4 90.62(12)
N2 Ru1 N4 94.04(12)
N3 Ru1 N1 96.42(12)
N6 Ru1 N1 97.09(12)
N2 Ru1 N1 78.55(13)
N4 Ru1 N1 171.22(12)
N3 Ru1 N5 172.31(12)
N6 Ru1 N5 77.88(12)
N2 Ru1 N5 97.82(12)
N4 Ru1 N5 97.29(12)
N1 Ru1 N5 88.46(12)
C1 N1 C5 117.9(4)
C1 N1 Ru1 126.4(3)
C5 N1 Ru1 115.7(3)
C10 N2 C6 118.4(4)
C10 N2 Ru1 125.9(3)
C6 N2 Ru1 115.6(3)
C11 N3 C15 118.5(3)
C11 N3 Ru1 125.6(3)
C15 N3 Ru1 115.9(2)
C20 N4 C16 118.2(3)
C20 N4 Ru1 126.2(3)
C16 N4 Ru1 115.5(2)
C21 N5 C25 117.0(3)
C21 N5 Ru1 127.1(3)
C25 N5 Ru1 115.9(2)
N7 N6 C26 107.6(3)
N7 N6 Ru1 136.9(2)
C26 N6 Ru1 115.5(2)
N6 N7 N8 104.6(3)
N7 N8 N9 114.4(3)
N7 N8 C27 122.6(4)
N9 N8 C27 122.8(4)
C26 N9 N8 101.6(3)
N1 C1 C2 123.1(5)
N1 C1 H1 118.5
C2 C1 H1 118.5
C3 C2 C1 118.3(5)
C3 C2 H2 120.9
C1 C2 H2 120.9
C2 C3 C4 120.0(5)
C2 C3 H3 120.0
C4 C3 H3 120.0
C3 C4 C5 119.5(5)
C3 C4 H4 120.2
C5 C4 H4 120.2
N1 C5 C4 121.2(4)
N1 C5 C6 114.9(4)
C4 C5 C6 123.9(4)
N2 C6 C7 121.0(4)
N2 C6 C5 115.1(4)
C7 C6 C5 123.9(4)
C8 C7 C6 119.2(5)
C8 C7 H7 120.4
C6 C7 H7 120.4
C9 C8 C7 120.0(5)
C9 C8 H8 120.0
C7 C8 H8 120.0
C8 C9 C10 118.8(5)
C8 C9 H9 120.6
C10 C9 H9 120.6
N2 C10 C9 122.5(5)
N2 C10 H10 118.8
C9 C10 H10 118.8
N3 C11 C12 122.6(4)
N3 C11 H11 118.7
C12 C11 H11 118.7
C11 C12 C13 119.4(4)
C11 C12 H12 120.3
C13 C12 H12 120.3
C12 C13 C14 118.8(4)
C12 C13 H13 120.6
C14 C13 H13 120.6
C13 C14 C15 120.0(4)
C13 C14 H14 120.0
C15 C14 H14 120.0
N3 C15 C14 120.6(3)
N3 C15 C16 114.9(3)
C14 C15 C16 124.5(3)
N4 C16 C17 121.1(3)
N4 C16 C15 114.8(3)
C17 C16 C15 124.1(3)
C18 C17 C16 119.8(4)
C18 C17 H17 120.1
C16 C17 H17 120.1
C19 C18 C17 119.0(4)
C19 C18 H18 120.5
C17 C18 H18 120.5
C20 C19 C18 119.2(4)
C20 C19 H19 120.4
C18 C19 H19 120.4
N4 C20 C19 122.6(4)
N4 C20 H20 118.7
C19 C20 H20 118.7
N5 C21 C22 122.2(4)
N5 C21 H21 118.9
C22 C21 H21 118.9
C23 C22 C21 120.6(4)
C23 C22 H22 119.7
C21 C22 H22 119.7
C22 C23 C24 118.4(4)
C22 C23 H23 120.8
C24 C23 H23 120.8
C25 C24 C23 118.7(4)
C25 C24 H24 120.7
C23 C24 H24 120.7
N5 C25 C24 123.1(4)
N5 C25 C26 112.6(3)
C24 C25 C26 124.4(4)
N9 C26 N6 111.8(3)
N9 C26 C25 130.0(3)
N6 C26 C25 118.2(3)
F2 P1 F4 169.6(6)
F2 P1 F6 92.8(6)
F4 P1 F6 89.6(6)
F2 P1 F3 93.1(5)
F4 P1 F3 97.0(5)
F6 P1 F3 90.5(3)
F2 P1 F5 86.2(6)
F4 P1 F5 91.1(5)
F6 P1 F5 178.1(4)
F3 P1 F5 91.2(3)
F2 P1 F1 84.6(4)
F4 P1 F1 85.3(4)
F6 P1 F1 88.2(3)
F3 P1 F1 177.3(4)
F5 P1 F1 90.0(3)
F24 P2 F26 89.7(5)
F24 P2 F25 89.3(5)
F26 P2 F25 178.9(4)
F24 P2 F22 178.1(4)
F26 P2 F22 91.5(4)
F25 P2 F22 89.5(4)
F24 P2 F23 88.7(3)
F26 P2 F23 89.6(3)
F25 P2 F23 89.8(3)
F22 P2 F23 89.9(3)
F24 P2 F21 91.9(3)
F26 P2 F21 90.9(3)
F25 P2 F21 89.6(3)
F22 P2 F21 89.6(2)
F23 P2 F21 179.2(3)
N100 C101 C102 145(5)
C101 C102 H10A 109.5
C101 C102 H10B 109.5
H10A C102 H10B 109.5
C101 C102 H10C 109.5
H10A C102 H10C 109.5
H10B C102 H10C 109.5
N200 C201 C202 174(2)
C201 C202 H20A 109.5
C201 C202 H20B 109.5
H20A C202 H20B 109.5
C201 C202 H20C 109.5
H20A C202 H20C 109.5
H20B C202 H20C 109.5

loop_
_geom_bond_atom_site_label_1
_geom_bond_atom_site_label_2
_geom_bond_distance
Ru1 N3 2.046(3)
Ru1 N6 2.048(3)
Ru1 N2 2.061(3)
Ru1 N4 2.062(3)
Ru1 N1 2.063(3)
Ru1 N5 2.104(3)
N1 C1 1.341(5)
N1 C5 1.351(5)
N2 C10 1.344(5)
N2 C6 1.351(5)
N3 C11 1.345(5)
N3 C15 1.355(5)
N4 C20 1.343(5)
N4 C16 1.353(5)
N5 C21 1.336(5)
N5 C25 1.365(5)
N6 N7 1.319(4)
N6 C26 1.345(5)
N7 N8 1.322(5)
N8 N9 1.337(5)
N8 C27 1.455(6)
N9 C26 1.321(5)
C1 C2 1.375(6)
C1 H1 0.9300
C2 C3 1.359(8)
C2 H2 0.9300
C3 C4 1.365(8)
C3 H3 0.9300
C4 C5 1.379(6)
C4 H4 0.9300
C5 C6 1.468(6)
C6 C7 1.390(6)
C7 C8 1.365(8)
C7 H7 0.9300
C8 C9 1.361(8)
C8 H8 0.9300
C9 C10 1.373(7)
C9 H9 0.9300
C10 H10 0.9300
C11 C12 1.361(6)
C11 H11 0.9300
C12 C13 1.372(6)
C12 H12 0.9300
C13 C14 1.374(6)
C13 H13 0.9300
C14 C15 1.382(5)
C14 H14 0.9300
C15 C16 1.465(5)
C16 C17 1.380(5)
C17 C18 1.371(6)
C17 H17 0.9300
C18 C19 1.369(7)
C18 H18 0.9300
C19 C20 1.369(6)
C19 H19 0.9300
C20 H20 0.9300
C21 C22 1.379(6)
C21 H21 0.9300
C22 C23 1.362(7)
C22 H22 0.9300
C23 C24 1.382(6)
C23 H23 0.9300
C24 C25 1.375(5)
C24 H24 0.9300
C25 C26 1.450(5)
C27 H27A 0.9600
C27 H27B 0.9600
C27 H27C 0.9600
P1 F2 1.492(7)
P1 F4 1.496(6)
P1 F6 1.509(5)
P1 F3 1.512(4)
P1 F5 1.534(4)
P1 F1 1.567(4)
P2 F24 1.506(5)
P2 F26 1.517(5)
P2 F25 1.544(5)
P2 F22 1.546(4)
P2 F23 1.576(4)
P2 F21 1.577(4)
N100 C101 1.30(4)
C101 C102 1.52(4)
C102 H10A 0.9600
C102 H10B 0.9600
C102 H10C 0.9600
N200 C201 1.20(2)
C201 C202 1.41(2)
C202 H20A 0.9600
C202 H20B 0.9600
C202 H20C 0.9600

loop_
_geom_torsion_atom_site_label_1
_geom_torsion_atom_site_label_2
_geom_torsion_atom_site_label_3
_geom_torsion_atom_site_label_4
_geom_torsion
N3 Ru1 N1 C1 -96.1(3)
N6 Ru1 N1 C1 0.3(3)
N2 Ru1 N1 C1 176.2(3)
N4 Ru1 N1 C1 -151.0(7)
N5 Ru1 N1 C1 77.9(3)
N3 Ru1 N1 C5 85.1(3)
N6 Ru1 N1 C5 -178.5(3)
N2 Ru1 N1 C5 -2.6(3)
N4 Ru1 N1 C5 30.2(9)
N5 Ru1 N1 C5 -100.9(3)
N3 Ru1 N2 C10 82.9(3)
N6 Ru1 N2 C10 -137.0(11)
N4 Ru1 N2 C10 4.4(3)
N1 Ru1 N2 C10 179.7(4)
N5 Ru1 N2 C10 -93.5(3)
N3 Ru1 N2 C6 -92.9(3)
N6 Ru1 N2 C6 47.2(13)
N4 Ru1 N2 C6 -171.4(3)
N1 Ru1 N2 C6 3.8(3)
N5 Ru1 N2 C6 90.7(3)
N6 Ru1 N3 C11 -83.9(3)
N2 Ru1 N3 C11 92.3(3)
N4 Ru1 N3 C11 -173.4(3)
N1 Ru1 N3 C11 13.9(3)
N5 Ru1 N3 C11 -115.2(8)
N6 Ru1 N3 C15 94.8(3)
N2 Ru1 N3 C15 -89.0(3)
N4 Ru1 N3 C15 5.3(3)
N1 Ru1 N3 C15 -167.3(3)
N5 Ru1 N3 C15 63.5(9)
N3 Ru1 N4 C20 178.5(3)
N6 Ru1 N4 C20 83.0(3)
N2 Ru1 N4 C20 -93.3(3)
N1 Ru1 N4 C20 -125.5(8)
N5 Ru1 N4 C20 5.1(3)
N3 Ru1 N4 C16 -5.9(2)
N6 Ru1 N4 C16 -101.4(3)
N2 Ru1 N4 C16 82.3(3)
N1 Ru1 N4 C16 50.1(9)
N5 Ru1 N4 C16 -179.3(3)
N3 Ru1 N5 C21 -148.3(8)
N6 Ru1 N5 C21 179.8(3)
N2 Ru1 N5 C21 4.0(3)
N4 Ru1 N5 C21 -91.2(3)
N1 Ru1 N5 C21 82.2(3)
N3 Ru1 N5 C25 32.4(10)
N6 Ru1 N5 C25 0.4(2)
N2 Ru1 N5 C25 -175.4(3)
N4 Ru1 N5 C25 89.5(3)
N1 Ru1 N5 C25 -97.2(3)
N3 Ru1 N6 N7 2.8(4)
N2 Ru1 N6 N7 -137.1(11)
N4 Ru1 N6 N7 81.4(4)
N1 Ru1 N6 N7 -94.4(4)
N5 Ru1 N6 N7 178.8(4)
N3 Ru1 N6 C26 -176.4(3)
N2 Ru1 N6 C26 43.8(12)
N4 Ru1 N6 C26 -97.7(3)
N1 Ru1 N6 C26 86.5(3)
N5 Ru1 N6 C26 -0.4(2)
C26 N6 N7 N8 0.0(4)
Ru1 N6 N7 N8 -179.2(3)
N6 N7 N8 N9 0.1(4)
N6 N7 N8 C27 174.6(4)
N7 N8 N9 C26 -0.1(4)
C27 N8 N9 C26 -174.6(4)
C5 N1 C1 C2 0.1(6)
Ru1 N1 C1 C2 -178.7(3)
N1 C1 C2 C3 -1.1(8)
C1 C2 C3 C4 0.8(8)
C2 C3 C4 C5 0.4(9)
C1 N1 C5 C4 1.2(6)
Ru1 N1 C5 C4 -179.8(4)
C1 N1 C5 C6 -177.8(4)
Ru1 N1 C5 C6 1.1(4)
C3 C4 C5 N1 -1.5(8)
C3 C4 C5 C6 177.5(5)
C10 N2 C6 C7 -0.4(6)
Ru1 N2 C6 C7 175.8(4)
C10 N2 C6 C5 179.4(4)
Ru1 N2 C6 C5 -4.4(5)
N1 C5 C6 N2 2.2(5)
C4 C5 C6 N2 -176.8(4)
N1 C5 C6 C7 -178.0(4)
C4 C5 C6 C7 2.9(8)
N2 C6 C7 C8 -0.2(8)
C5 C6 C7 C8 -180.0(5)
C6 C7 C8 C9 0.8(9)
C7 C8 C9 C10 -0.7(9)
C6 N2 C10 C9 0.4(7)
Ru1 N2 C10 C9 -175.3(4)
C8 C9 C10 N2 0.1(8)
C15 N3 C11 C12 1.6(6)
Ru1 N3 C11 C12 -179.7(3)
N3 C11 C12 C13 0.7(7)
C11 C12 C13 C14 -1.4(7)
C12 C13 C14 C15 0.0(7)
C11 N3 C15 C14 -3.0(6)
Ru1 N3 C15 C14 178.2(3)
C11 N3 C15 C16 174.8(3)
Ru1 N3 C15 C16 -4.1(4)
C13 C14 C15 N3 2.2(6)
C13 C14 C15 C16 -175.3(4)
C20 N4 C16 C17 0.5(5)
Ru1 N4 C16 C17 -175.5(3)
C20 N4 C16 C15 -178.5(3)
Ru1 N4 C16 C15 5.5(4)
N3 C15 C16 N4 -1.0(5)
C14 C15 C16 N4 176.7(4)
N3 C15 C16 C17 -180.0(4)
C14 C15 C16 C17 -2.3(6)
N4 C16 C17 C18 0.4(6)
C15 C16 C17 C18 179.3(4)
C16 C17 C18 C19 -0.8(7)
C17 C18 C19 C20 0.4(7)
C16 N4 C20 C19 -1.0(6)
Ru1 N4 C20 C19 174.5(3)
C18 C19 C20 N4 0.5(7)
C25 N5 C21 C22 1.6(6)
Ru1 N5 C21 C22 -177.8(3)
N5 C21 C22 C23 -1.3(7)
C21 C22 C23 C24 -0.1(7)
C22 C23 C24 C25 1.0(7)
C21 N5 C25 C24 -0.5(6)
Ru1 N5 C25 C24 178.9(3)
C21 N5 C25 C26 -179.8(3)
Ru1 N5 C25 C26 -0.3(4)
C23 C24 C25 N5 -0.8(6)
C23 C24 C25 C26 178.4(4)
N8 N9 C26 N6 0.1(4)
N8 N9 C26 C25 178.9(4)
N7 N6 C26 N9 0.0(4)
Ru1 N6 C26 N9 179.4(2)
N7 N6 C26 C25 -179.0(3)
Ru1 N6 C26 C25 0.4(4)
N5 C25 C26 N9 -178.8(4)
C24 C25 C26 N9 2.0(6)
N5 C25 C26 N6 0.0(5)
C24 C25 C26 N6 -179.2(4)
